data_7011205
loop_
_publ_author_name
'Niu, Yun-Yin'
'Chen, Tian-Niu'
'Liu, Shi-Xiong'
'Song, Ying-Lin'
'Wang, Yu-Xiao'
'Xue, Zi-Ling'
'Xin, Xin-Quan'

_publ_section_title
;
 Reactivity of the [MoS4Cu6Br8]4-- anion toward polyarylphosphorus
 ligands: synthesis, characterization and nonlinear optical properties
 of [MoS4(Cudppf)2]&#x00B7;2DMF&#x00B7;CH3CN and [MoS4Cu2(Ph2PPy)4]
;
_journal_issue 9
_journal_name_full 'Journal of the Chemical Society, Dalton Transactions'
_journal_page_first 1980
_journal_paper_doi 10.1039/b109103d
_journal_year 2002
_chemical_formula_moiety 'C68 H56 Cu2 Mo N4 P4 S4'
_chemical_formula_sum 'C68 H56 Cu2 Mo N4 P4 S4'
_chemical_formula_weight 1404.31
_chemical_name_systematic
; 
? 
;
_space_group_IT_number 88
_symmetry_cell_setting tetragonal
_symmetry_space_group_name_Hall '-I 4ad'
_symmetry_space_group_name_H-M 'I 41/a :2'
_atom_sites_solution_hydrogens geom
_atom_sites_solution_primary direct
_atom_sites_solution_secondary difmap
_audit_creation_method SHELXL-97
_cell_angle_alpha 90.00
_cell_angle_beta 90.00
_cell_angle_gamma 90.00
_cell_formula_units_Z 4
_cell_length_a 17.4276(15)
_cell_length_b 17.4276(15)
_cell_length_c 21.3445(19)
_cell_measurement_temperature 293(2)
_cell_volume 6482.8(10)
_computing_cell_refinement 'Texsan V1.10'
_computing_data_reduction 'Texsan V1.10'
_computing_molecular_graphics 'SHELXL V5.01'
_computing_publication_material 'SHELXL V5.01'
_computing_structure_refinement 'SHELXL-97 (Sheldrick, 1997)'
_computing_structure_solution 'SHELXS-97 (Sheldrick, 1990)'
_diffrn_ambient_temperature 293(2)
_diffrn_measured_fraction_theta_full 1.000
_diffrn_measured_fraction_theta_max 1.000
_diffrn_measurement_device_type
;
Rigaku R-AXIS RAPID Weissenberg IP diffractometer
;
_diffrn_measurement_method 'w/ scan'
_diffrn_radiation_monochromator graphite
_diffrn_radiation_source 'fine-focus sealed tube'
_diffrn_radiation_type MoK\a
_diffrn_radiation_wavelength 0.71073
_diffrn_reflns_av_R_equivalents 0.0000
_diffrn_reflns_av_sigmaI/netI 0.1002
_diffrn_reflns_limit_h_max 22
_diffrn_reflns_limit_h_min 0
_diffrn_reflns_limit_k_max 22
_diffrn_reflns_limit_k_min 0
_diffrn_reflns_limit_l_max 27
_diffrn_reflns_limit_l_min 0
_diffrn_reflns_number 3726
_diffrn_reflns_theta_full 27.48
_diffrn_reflns_theta_max 27.48
_diffrn_reflns_theta_min 2.34
_exptl_absorpt_coefficient_mu 1.112
_exptl_absorpt_correction_type 'f/ scan'
_exptl_crystal_colour pink
_exptl_crystal_density_diffrn 1.439
_exptl_crystal_density_method 'not measured'
_exptl_crystal_description Fragment
_exptl_crystal_F_000 2864
_exptl_crystal_size_max 0.21
_exptl_crystal_size_mid 0.21
_exptl_crystal_size_min 0.16
_refine_diff_density_max 0.388
_refine_diff_density_min -0.404
_refine_diff_density_rms 0.056
_refine_ls_extinction_method none
_refine_ls_goodness_of_fit_ref 0.482
_refine_ls_hydrogen_treatment mixed
_refine_ls_matrix_type full
_refine_ls_number_parameters 188
_refine_ls_number_reflns 3726
_refine_ls_number_restraints 0
_refine_ls_restrained_S_all 0.482
_refine_ls_R_factor_all 0.0716
_refine_ls_R_factor_gt 0.0329
_refine_ls_shift/su_max 0.022
_refine_ls_shift/su_mean 0.001
_refine_ls_structure_factor_coef Fsqd
_refine_ls_weighting_details
;
calc w=1/[\s^2^(Fo^2^)+(0.1000P)^2^+0.0000P] where 
P=(Fo^2^+2Fc^2^)/3
;
_refine_ls_weighting_scheme calc
_refine_ls_wR_factor_gt 0.0833
_refine_ls_wR_factor_ref 0.1025
_reflns_number_gt 1926
_reflns_number_total 3726
_reflns_threshold_expression >2sigma(I)
_cod_data_source_file b109103d.txt
_cod_data_source_block 2
_cod_depositor_comments
;
The following automatic conversions were performed:
'_symmetry_cell_setting' value 'Tetragonal' changed to 'tetragonal'
according to '/home/saulius/struct/CIF-dictionaries/cif_core.dic'
dictionary named 'cif_core.dic' version 2.4.1 from 2010-06-29.

Automatic conversion script
Id: cif_fix_enum 1527 2010-12-29 10:47:43Z saulius 
;
_cod_original_sg_symbol_H-M I4(1)/a
_cod_database_code 7011205

loop_
_symmetry_equiv_pos_as_xyz
'x, y, z'
'-x+1/2, -y, z+1/2'
'-y+3/4, x+1/4, z+1/4'
'y+3/4, -x+3/4, z+3/4'
'x+1/2, y+1/2, z+1/2'
'-x+1, -y+1/2, z+1'
'-y+5/4, x+3/4, z+3/4'
'y+5/4, -x+5/4, z+5/4'
'-x, -y, -z'
'x-1/2, y, -z-1/2'
'y-3/4, -x-1/4, -z-1/4'
'-y-3/4, x-3/4, -z-3/4'
'-x+1/2, -y+1/2, -z+1/2'
'x, y+1/2, -z'
'y-1/4, -x+1/4, -z+1/4'
'-y-1/4, x-1/4, -z-1/4'

loop_
_atom_site_label
_atom_site_type_symbol
_atom_site_fract_x
_atom_site_fract_y
_atom_site_fract_z
_atom_site_U_iso_or_equiv
_atom_site_adp_type
_atom_site_occupancy
_atom_site_symmetry_multiplicity
_atom_site_calc_flag
_atom_site_refinement_flags
_atom_site_disorder_assembly
_atom_site_disorder_group
Mo1 Mo 0.0000 0.2500 0.1250 0.04275(14) Uani 1 4 d S . .
Cu1 Cu 0.0000 0.2500 0.25552(2) 0.04922(15) Uani 1 2 d S . .
S1 S -0.08625(4) 0.19623(4) 0.18651(3) 0.0543(2) Uani 1 1 d . . .
P1 P 0.06870(5) 0.16381(5) 0.31505(3) 0.0515(2) Uani 1 1 d . . .
C1 C 0.14001(17) 0.11013(16) 0.26978(13) 0.0524(7) Uani 1 1 d . . .
N1 N 0.20908(19) 0.1001(2) 0.29247(15) 0.0974(12) Uani 1 1 d . . .
C2 C 0.1176(2) 0.07903(19) 0.21370(15) 0.0661(8) Uani 1 1 d . . .
H2A H 0.0693 0.0897 0.1973 0.079 Uiso 1 1 calc R . .
C3 C 0.1675(2) 0.0320(2) 0.18217(18) 0.0818(11) Uani 1 1 d . . .
H3A H 0.1528 0.0089 0.1448 0.098 Uiso 1 1 calc R . .
C4 C 0.2389(2) 0.0194(2) 0.20604(19) 0.0836(11) Uani 1 1 d . . .
H4A H 0.2735 -0.0131 0.1861 0.100 Uiso 1 1 calc R . .
C5 C 0.2575(2) 0.0559(3) 0.2600(2) 0.1130(17) Uani 1 1 d . . .
H5A H 0.3071 0.0499 0.2753 0.136 Uiso 1 1 calc R . .
C6 C 0.02140(19) 0.08566(18) 0.35724(13) 0.0589(8) Uani 1 1 d . . .
C7 C -0.0565(2) 0.0884(2) 0.36757(17) 0.0774(10) Uani 1 1 d . . .
H7A H -0.0848 0.1293 0.3518 0.093 Uiso 1 1 calc R . .
C8 C -0.0934(3) 0.0312(3) 0.4011(2) 0.0970(13) Uani 1 1 d . . .
H8A H -0.1458 0.0347 0.4088 0.116 Uiso 1 1 calc R . .
C9 C -0.0533(4) -0.0296(3) 0.4225(2) 0.1043(15) Uani 1 1 d . . .
H9A H -0.0782 -0.0685 0.4443 0.125 Uiso 1 1 calc R . .
C10 C 0.0234(3) -0.0338(3) 0.4122(2) 0.1089(16) Uani 1 1 d . . .
H10A H 0.0509 -0.0755 0.4274 0.131 Uiso 1 1 calc R . .
C11 C 0.0614(2) 0.0234(2) 0.37920(18) 0.0858(11) Uani 1 1 d . . .
H11A H 0.1139 0.0195 0.3720 0.103 Uiso 1 1 calc R . .
C12 C 0.12465(18) 0.21079(18) 0.37612(14) 0.0566(7) Uani 1 1 d . . .
C13 C 0.1887(2) 0.25351(19) 0.35971(17) 0.0676(9) Uani 1 1 d . . .
H13A H 0.2046 0.2551 0.3181 0.081 Uiso 1 1 calc R . .
C14 C 0.2288(2) 0.2935(2) 0.4045(2) 0.0841(11) Uani 1 1 d . . .
H14A H 0.2722 0.3214 0.3932 0.101 Uiso 1 1 calc R . .
C15 C 0.2053(3) 0.2925(2) 0.4661(2) 0.0970(14) Uani 1 1 d . . .
H15A H 0.2325 0.3196 0.4963 0.116 Uiso 1 1 calc R . .
C16 C 0.1418(3) 0.2515(2) 0.48235(18) 0.0973(14) Uani 1 1 d . . .
H16A H 0.1255 0.2512 0.5238 0.117 Uiso 1 1 calc R . .
C17 C 0.1010(2) 0.2102(2) 0.43775(15) 0.0735(10) Uani 1 1 d . . .
H17A H 0.0579 0.1822 0.4494 0.088 Uiso 1 1 calc R . .

loop_
_atom_site_aniso_label
_atom_site_aniso_U_11
_atom_site_aniso_U_22
_atom_site_aniso_U_33
_atom_site_aniso_U_23
_atom_site_aniso_U_13
_atom_site_aniso_U_12
Mo1 0.04873(18) 0.04873(18) 0.0308(2) 0.000 0.000 0.000
Cu1 0.0541(3) 0.0596(3) 0.0339(2) 0.000 0.000 0.0040(2)
S1 0.0551(4) 0.0665(5) 0.0412(4) 0.0002(3) 0.0016(3) -0.0108(3)
P1 0.0599(5) 0.0580(5) 0.0366(4) 0.0011(3) -0.0069(3) 0.0044(4)
C1 0.0568(17) 0.0582(17) 0.0424(15) -0.0029(14) -0.0074(13) 0.0030(13)
N1 0.080(2) 0.124(3) 0.088(2) -0.047(2) -0.0344(19) 0.036(2)
C2 0.066(2) 0.074(2) 0.0581(19) -0.0102(17) -0.0124(17) 0.0031(16)
C3 0.093(3) 0.083(3) 0.069(2) -0.032(2) -0.003(2) 0.001(2)
C4 0.084(3) 0.083(3) 0.084(3) -0.028(2) 0.005(2) 0.016(2)
C5 0.075(3) 0.141(4) 0.123(4) -0.060(3) -0.032(3) 0.038(3)
C6 0.076(2) 0.0633(19) 0.0374(15) 0.0006(14) -0.0083(15) -0.0041(16)
C7 0.081(2) 0.075(2) 0.076(2) 0.005(2) 0.007(2) -0.0038(19)
C8 0.103(3) 0.092(3) 0.096(3) 0.004(3) 0.019(3) -0.019(3)
C9 0.144(5) 0.092(3) 0.078(3) 0.015(2) -0.001(3) -0.036(3)
C10 0.139(5) 0.083(3) 0.104(4) 0.036(3) -0.022(3) -0.004(3)
C11 0.092(3) 0.081(3) 0.085(3) 0.029(2) -0.012(2) 0.002(2)
C12 0.070(2) 0.0566(17) 0.0433(15) 0.0027(14) -0.0119(15) 0.0057(15)
C13 0.071(2) 0.063(2) 0.069(2) 0.0012(17) -0.0100(18) 0.0023(17)
C14 0.081(3) 0.061(2) 0.111(3) 0.003(2) -0.031(3) -0.0040(18)
C15 0.122(4) 0.076(3) 0.093(3) -0.011(2) -0.053(3) -0.006(2)
C16 0.141(4) 0.096(3) 0.055(2) -0.013(2) -0.024(3) -0.010(3)
C17 0.098(3) 0.076(2) 0.0459(18) -0.0047(17) -0.0099(18) -0.010(2)

loop_
_atom_type_symbol
_atom_type_description
_atom_type_scat_dispersion_real
_atom_type_scat_dispersion_imag
_atom_type_scat_source
C C 0.0033 0.0016 'International Tables Vol C Tables 4.2.6.8 and 6.1.1.4'
H H 0.0000 0.0000 'International Tables Vol C Tables 4.2.6.8 and 6.1.1.4'
N N 0.0061 0.0033 'International Tables Vol C Tables 4.2.6.8 and 6.1.1.4'
P P 0.1023 0.0942 'International Tables Vol C Tables 4.2.6.8 and 6.1.1.4'
S S 0.1246 0.1234 'International Tables Vol C Tables 4.2.6.8 and 6.1.1.4'
Cu Cu 0.3201 1.2651 'International Tables Vol C Tables 4.2.6.8 and 6.1.1.4'
Mo Mo -1.6832 0.6857 'International Tables Vol C Tables 4.2.6.8 and 6.1.1.4'

loop_
_geom_angle_atom_site_label_1
_geom_angle_atom_site_label_2
_geom_angle_atom_site_label_3
_geom_angle
_geom_angle_site_symmetry_1
_geom_angle_site_symmetry_3
_geom_angle_publ_flag
S1 Mo1 S1 110.766(19) 6_454 12_666 ?
S1 Mo1 S1 106.91(4) 6_454 . ?
S1 Mo1 S1 110.766(19) 12_666 . ?
S1 Mo1 S1 110.766(19) 6_454 15 ?
S1 Mo1 S1 106.91(4) 12_666 15 ?
S1 Mo1 S1 110.766(19) . 15 ?
S1 Mo1 Cu1 126.545(19) 6_454 12_666 ?
S1 Mo1 Cu1 53.455(19) 12_666 12_666 ?
S1 Mo1 Cu1 126.545(19) . 12_666 ?
S1 Mo1 Cu1 53.455(19) 15 12_666 ?
S1 Mo1 Cu1 53.455(19) 6_454 . ?
S1 Mo1 Cu1 126.545(19) 12_666 . ?
S1 Mo1 Cu1 53.455(19) . . ?
S1 Mo1 Cu1 126.545(19) 15 . ?
Cu1 Mo1 Cu1 180.0 12_666 . ?
S1 Mo1 Cu1 53.455(19) 6_454 6_454 ?
S1 Mo1 Cu1 126.545(19) 12_666 6_454 ?
S1 Mo1 Cu1 53.455(19) . 6_454 ?
S1 Mo1 Cu1 126.545(19) 15 6_454 ?
Cu1 Mo1 Cu1 180.0 12_666 6_454 ?
Cu1 Mo1 Cu1 0.0 . 6_454 ?
Cu1 Cu1 P1 0(10) 6_454 . ?
Cu1 Cu1 P1 0(10) 6_454 6_454 ?
P1 Cu1 P1 113.03(4) . 6_454 ?
Cu1 Cu1 S1 0(10) 6_454 . ?
P1 Cu1 S1 115.26(3) . . ?
P1 Cu1 S1 106.19(3) 6_454 . ?
Cu1 Cu1 S1 0(10) 6_454 6_454 ?
P1 Cu1 S1 106.19(3) . 6_454 ?
P1 Cu1 S1 115.26(3) 6_454 6_454 ?
S1 Cu1 S1 100.50(4) . 6_454 ?
Cu1 Cu1 Mo1 0(10) 6_454 . ?
P1 Cu1 Mo1 123.48(2) . . ?
P1 Cu1 Mo1 123.48(2) 6_454 . ?
S1 Cu1 Mo1 50.25(2) . . ?
S1 Cu1 Mo1 50.25(2) 6_454 . ?
Mo1 S1 Cu1 76.29(3) . 6_454 ?
Mo1 S1 Cu1 76.29(3) . . ?
Cu1 S1 Cu1 0.000(17) 6_454 . ?
C12 P1 C6 102.91(14) . . ?
C12 P1 C1 104.12(14) . . ?
C6 P1 C1 100.68(14) . . ?
C12 P1 Cu1 112.32(10) . 6_454 ?
C6 P1 Cu1 121.54(11) . 6_454 ?
C1 P1 Cu1 113.26(9) . 6_454 ?
C12 P1 Cu1 112.32(10) . . ?
C6 P1 Cu1 121.54(11) . . ?
C1 P1 Cu1 113.26(9) . . ?
Cu1 P1 Cu1 0.000(18) 6_454 . ?
N1 C1 C2 122.1(3) . . ?
N1 C1 P1 119.8(2) . . ?
C2 C1 P1 118.0(2) . . ?
C1 N1 C5 117.8(3) . . ?
C1 C2 C3 119.0(3) . . ?
C1 C2 H2A 120.5 . . ?
C3 C2 H2A 120.5 . . ?
C4 C3 C2 119.5(3) . . ?
C4 C3 H3A 120.3 . . ?
C2 C3 H3A 120.3 . . ?
C5 C4 C3 117.4(4) . . ?
C5 C4 H4A 121.3 . . ?
C3 C4 H4A 121.3 . . ?
N1 C5 C4 124.1(4) . . ?
N1 C5 H5A 118.0 . . ?
C4 C5 H5A 118.0 . . ?
C11 C6 C7 118.3(3) . . ?
C11 C6 P1 121.9(3) . . ?
C7 C6 P1 119.8(3) . . ?
C6 C7 C8 121.0(4) . . ?
C6 C7 H7A 119.5 . . ?
C8 C7 H7A 119.5 . . ?
C9 C8 C7 120.1(4) . . ?
C9 C8 H8A 120.0 . . ?
C7 C8 H8A 120.0 . . ?
C8 C9 C10 119.8(4) . . ?
C8 C9 H9A 120.1 . . ?
C10 C9 H9A 120.1 . . ?
C9 C10 C11 120.9(4) . . ?
C9 C10 H10A 119.5 . . ?
C11 C10 H10A 119.5 . . ?
C6 C11 C10 119.9(4) . . ?
C6 C11 H11A 120.1 . . ?
C10 C11 H11A 120.1 . . ?
C17 C12 C13 119.1(3) . . ?
C17 C12 P1 121.3(3) . . ?
C13 C12 P1 119.4(2) . . ?
C14 C13 C12 120.4(4) . . ?
C14 C13 H13A 119.8 . . ?
C12 C13 H13A 119.8 . . ?
C13 C14 C15 120.4(4) . . ?
C13 C14 H14A 119.8 . . ?
C15 C14 H14A 119.8 . . ?
C16 C15 C14 119.5(4) . . ?
C16 C15 H15A 120.2 . . ?
C14 C15 H15A 120.2 . . ?
C15 C16 C17 120.8(4) . . ?
C15 C16 H16A 119.6 . . ?
C17 C16 H16A 119.6 . . ?
C12 C17 C16 119.8(4) . . ?
C12 C17 H17A 120.1 . . ?
C16 C17 H17A 120.1 . . ?

loop_
_geom_bond_atom_site_label_1
_geom_bond_atom_site_label_2
_geom_bond_distance
_geom_bond_site_symmetry_2
_geom_bond_publ_flag
Mo1 S1 2.2047(7) 6_454 ?
Mo1 S1 2.2047(7) 12_666 ?
Mo1 S1 2.2047(7) . ?
Mo1 S1 2.2047(7) 15 ?
Mo1 Cu1 2.7859(5) 12_666 ?
Mo1 Cu1 2.7859(5) . ?
Mo1 Cu1 2.7859(5) 6_454 ?
Cu1 Cu1 0.0000(9) 6_454 ?
Cu1 P1 2.3031(8) . ?
Cu1 P1 2.3031(8) 6_454 ?
Cu1 S1 2.3038(8) . ?
Cu1 S1 2.3038(8) 6_454 ?
S1 Cu1 2.3038(8) 6_454 ?
P1 C12 1.822(3) . ?
P1 C6 1.829(3) . ?
P1 C1 1.831(3) . ?
P1 Cu1 2.3031(8) 6_454 ?
C1 N1 1.309(4) . ?
C1 C2 1.371(4) . ?
N1 C5 1.336(4) . ?
C2 C3 1.372(5) . ?
C2 H2A 0.9300 . ?
C3 C4 1.362(5) . ?
C3 H3A 0.9300 . ?
C4 C5 1.355(5) . ?
C4 H4A 0.9300 . ?
C5 H5A 0.9300 . ?
C6 C11 1.372(5) . ?
C6 C7 1.376(5) . ?
C7 C8 1.385(5) . ?
C7 H7A 0.9300 . ?
C8 C9 1.348(6) . ?
C8 H8A 0.9300 . ?
C9 C10 1.357(6) . ?
C9 H9A 0.9300 . ?
C10 C11 1.389(6) . ?
C10 H10A 0.9300 . ?
C11 H11A 0.9300 . ?
C12 C17 1.379(4) . ?
C12 C13 1.387(5) . ?
C13 C14 1.375(5) . ?
C13 H13A 0.9300 . ?
C14 C15 1.376(6) . ?
C14 H14A 0.9300 . ?
C15 C16 1.363(6) . ?
C15 H15A 0.9300 . ?
C16 C17 1.389(5) . ?
C16 H16A 0.9300 . ?
C17 H17A 0.9300 . ?

loop_
_geom_torsion_atom_site_label_1
_geom_torsion_atom_site_label_2
_geom_torsion_atom_site_label_3
_geom_torsion_atom_site_label_4
_geom_torsion
_geom_torsion_site_symmetry_1
_geom_torsion_site_symmetry_2
_geom_torsion_site_symmetry_3
_geom_torsion_site_symmetry_4
_geom_torsion_publ_flag
S1 Mo1 Cu1 Cu1 0(15) 6_454 . . 6_454 ?
S1 Mo1 Cu1 Cu1 0(16) 12_666 . . 6_454 ?
S1 Mo1 Cu1 Cu1 0(30) . . . 6_454 ?
S1 Mo1 Cu1 Cu1 0.0(4) 15 . . 6_454 ?
Cu1 Mo1 Cu1 Cu1 0.0 12_666 . . 6_454 ?
S1 Mo1 Cu1 P1 -83.38(4) 6_454 . . . ?
S1 Mo1 Cu1 P1 6.62(4) 12_666 . . . ?
S1 Mo1 Cu1 P1 96.62(4) . . . . ?
S1 Mo1 Cu1 P1 -173.38(4) 15 . . . ?
Cu1 Mo1 Cu1 P1 0(19) 12_666 . . . ?
Cu1 Mo1 Cu1 P1 0(4) 6_454 . . . ?
S1 Mo1 Cu1 P1 96.62(4) 6_454 . . 6_454 ?
S1 Mo1 Cu1 P1 -173.38(4) 12_666 . . 6_454 ?
S1 Mo1 Cu1 P1 -83.38(4) . . . 6_454 ?
S1 Mo1 Cu1 P1 6.62(4) 15 . . 6_454 ?
Cu1 Mo1 Cu1 P1 0(4) 12_666 . . 6_454 ?
Cu1 Mo1 Cu1 P1 0(19) 6_454 . . 6_454 ?
S1 Mo1 Cu1 S1 180.0 6_454 . . . ?
S1 Mo1 Cu1 S1 -90.0 12_666 . . . ?
S1 Mo1 Cu1 S1 90.0 15 . . . ?
Cu1 Mo1 Cu1 S1 0(5) 12_666 . . . ?
Cu1 Mo1 Cu1 S1 0(11) 6_454 . . . ?
S1 Mo1 Cu1 S1 90.0 12_666 . . 6_454 ?
S1 Mo1 Cu1 S1 180.0 . . . 6_454 ?
S1 Mo1 Cu1 S1 -90.0 15 . . 6_454 ?
Cu1 Mo1 Cu1 S1 0(11) 12_666 . . 6_454 ?
Cu1 Mo1 Cu1 S1 0(5) 6_454 . . 6_454 ?
S1 Mo1 S1 Cu1 0.0 6_454 . . 6_454 ?
S1 Mo1 S1 Cu1 120.772(11) 12_666 . . 6_454 ?
S1 Mo1 S1 Cu1 -120.772(11) 15 . . 6_454 ?
Cu1 Mo1 S1 Cu1 180.0 12_666 . . 6_454 ?
Cu1 Mo1 S1 Cu1 0.0 . . . 6_454 ?
S1 Mo1 S1 Cu1 0.0 6_454 . . . ?
S1 Mo1 S1 Cu1 120.772(11) 12_666 . . . ?
S1 Mo1 S1 Cu1 -120.772(11) 15 . . . ?
Cu1 Mo1 S1 Cu1 180.0 12_666 . . . ?
Cu1 Mo1 S1 Cu1 0.0 6_454 . . . ?
Cu1 Cu1 S1 Mo1 0(31) 6_454 . . . ?
P1 Cu1 S1 Mo1 -113.64(3) . . . . ?
P1 Cu1 S1 Mo1 120.38(3) 6_454 . . . ?
S1 Cu1 S1 Mo1 0.0 6_454 . . . ?
P1 Cu1 S1 Cu1 0(33) . . . 6_454 ?
P1 Cu1 S1 Cu1 0(38) 6_454 . . 6_454 ?
S1 Cu1 S1 Cu1 0(31) 6_454 . . 6_454 ?
Mo1 Cu1 S1 Cu1 0(31) . . . 6_454 ?
Cu1 Cu1 P1 C12 0.000(14) 6_454 . . . ?
P1 Cu1 P1 C12 -49.03(11) 6_454 . . . ?
S1 Cu1 P1 C12 -171.42(12) . . . . ?
S1 Cu1 P1 C12 78.29(12) 6_454 . . . ?
Mo1 Cu1 P1 C12 130.97(11) . . . . ?
Cu1 Cu1 P1 C6 0.000(5) 6_454 . . . ?
P1 Cu1 P1 C6 73.34(12) 6_454 . . . ?
S1 Cu1 P1 C6 -49.05(12) . . . . ?
S1 Cu1 P1 C6 -159.34(12) 6_454 . . . ?
Mo1 Cu1 P1 C6 -106.66(12) . . . . ?
Cu1 Cu1 P1 C1 0.000(12) 6_454 . . . ?
P1 Cu1 P1 C1 -166.64(11) 6_454 . . . ?
S1 Cu1 P1 C1 70.98(11) . . . . ?
S1 Cu1 P1 C1 -39.32(11) 6_454 . . . ?
Mo1 Cu1 P1 C1 13.36(11) . . . . ?
P1 Cu1 P1 Cu1 0(29) 6_454 . . 6_454 ?
S1 Cu1 P1 Cu1 0(44) . . . 6_454 ?
S1 Cu1 P1 Cu1 0(10) 6_454 . . 6_454 ?
Mo1 Cu1 P1 Cu1 0(39) . . . 6_454 ?
C12 P1 C1 N1 13.7(3) . . . . ?
C6 P1 C1 N1 -92.7(3) . . . . ?
Cu1 P1 C1 N1 136.0(3) 6_454 . . . ?
Cu1 P1 C1 N1 136.0(3) . . . . ?
C12 P1 C1 C2 -168.9(3) . . . . ?
C6 P1 C1 C2 84.7(3) . . . . ?
Cu1 P1 C1 C2 -46.6(3) 6_454 . . . ?
Cu1 P1 C1 C2 -46.6(3) . . . . ?
C2 C1 N1 C5 -2.0(6) . . . . ?
P1 C1 N1 C5 175.3(4) . . . . ?
N1 C1 C2 C3 4.1(6) . . . . ?
P1 C1 C2 C3 -173.3(3) . . . . ?
C1 C2 C3 C4 -2.2(6) . . . . ?
C2 C3 C4 C5 -1.4(7) . . . . ?
C1 N1 C5 C4 -1.9(8) . . . . ?
C3 C4 C5 N1 3.6(8) . . . . ?
C12 P1 C6 C11 -70.3(3) . . . . ?
C1 P1 C6 C11 37.0(3) . . . . ?
Cu1 P1 C6 C11 163.0(3) 6_454 . . . ?
Cu1 P1 C6 C11 163.0(3) . . . . ?
C12 P1 C6 C7 109.8(3) . . . . ?
C1 P1 C6 C7 -142.9(3) . . . . ?
Cu1 P1 C6 C7 -16.9(3) 6_454 . . . ?
Cu1 P1 C6 C7 -16.9(3) . . . . ?
C11 C6 C7 C8 2.1(6) . . . . ?
P1 C6 C7 C8 -178.0(3) . . . . ?
C6 C7 C8 C9 -2.0(7) . . . . ?
C7 C8 C9 C10 1.2(7) . . . . ?
C8 C9 C10 C11 -0.7(8) . . . . ?
C7 C6 C11 C10 -1.5(6) . . . . ?
P1 C6 C11 C10 178.6(3) . . . . ?
C9 C10 C11 C6 0.8(7) . . . . ?
C6 P1 C12 C17 -29.3(3) . . . . ?
C1 P1 C12 C17 -134.0(3) . . . . ?
Cu1 P1 C12 C17 103.1(3) 6_454 . . . ?
Cu1 P1 C12 C17 103.1(3) . . . . ?
C6 P1 C12 C13 156.3(3) . . . . ?
C1 P1 C12 C13 51.6(3) . . . . ?
Cu1 P1 C12 C13 -71.4(3) 6_454 . . . ?
Cu1 P1 C12 C13 -71.4(3) . . . . ?
C17 C12 C13 C14 1.2(5) . . . . ?
P1 C12 C13 C14 175.8(3) . . . . ?
C12 C13 C14 C15 -0.9(6) . . . . ?
C13 C14 C15 C16 0.0(6) . . . . ?
C14 C15 C16 C17 0.7(7) . . . . ?
C13 C12 C17 C16 -0.6(5) . . . . ?
P1 C12 C17 C16 -175.0(3) . . . . ?
C15 C16 C17 C12 -0.4(6) . . . . ?
